data_2022359
loop_
_publ_author_name
'Szczesio, Ma\/lgorzata'
'Gobis, Katarzyna'
'Korona-G\/lowniak, Izabela'
'Mazerant-Politowicz, Ida'
'Ziembicka, Dagmara'
'Foks, Henryk'
'G\/l\'owka, Marek'
'Olczak, Andrzej'

_publ_section_title
;
 Synthesis, structure and biological activity of four new
 picolinohydrazonamide derivatives
;
_journal_coeditor_code FM3063
_journal_issue 7
_journal_name_full 'Acta Crystallographica, Section C'
_journal_page_first 673
_journal_page_last 680
_journal_paper_doi 10.1107/S2053229620007822
_journal_volume 76
_journal_year 2020
_chemical_formula_iupac 'C12 H17 N5 O S'
_chemical_formula_moiety 'C12 H17 N5 O S'
_chemical_formula_sum 'C12 H17 N5 O S'
_chemical_formula_weight 279.36
_chemical_name_common
;
6-Methyl-<i>N</i>'-(morpholine-4-carbonothioyl)picolinohydrazonamide
;
_chemical_name_systematic
;
6-Methyl-<i>N</i>'-[(morpholin-4-yl)carbothioylamino]pyridine-2-carboximidamide
;
_space_group_crystal_system monoclinic
_space_group_IT_number 14
_space_group_name_Hall '-P 2ybc'
_space_group_name_H-M_alt 'P 1 21/c 1'
_atom_sites_solution_hydrogens mixed
_atom_sites_solution_primary direct
_audit_creation_method SHELXL-2014
_cell_angle_alpha 90
_cell_angle_beta 97.16
_cell_angle_gamma 90
_cell_formula_units_Z 4
_cell_length_a 14.0601(2)
_cell_length_b 10.9903(2)
_cell_length_c 8.7228(2)
_cell_measurement_reflns_used 9888
_cell_measurement_temperature 100(2)
_cell_measurement_theta_max 72.335
_cell_measurement_theta_min 3.170
_cell_volume 1337.38(4)
_computing_cell_refinement
;
SAINT-Plus (Bruker, 2009)
;
_computing_data_collection
;
APEX2 (Bruker, 2009)
;
_computing_data_reduction
;
SAINT-Plus (Bruker, 2009)
;
_computing_molecular_graphics
;
PLATON (Spek, 2020) and Mercury (Macrae <i>et al.</i>,  2020)
;
_computing_publication_material
;
PLATON (Spek, 2020)
;
_computing_structure_refinement
;
SHELXL97 (Sheldrick, 2008)
;
_computing_structure_solution
;
SHELXS97 (Sheldrick, 2008)
;
_diffrn_ambient_temperature 100(2)
_diffrn_measured_fraction_theta_full 0.997
_diffrn_measured_fraction_theta_max 0.995
_diffrn_measurement_device_type 'Bruker SMART APEXII CCD '
_diffrn_measurement_method '\w scan'
_diffrn_radiation_monochromator graphite
_diffrn_radiation_type CuK\a
_diffrn_radiation_wavelength 1.54178
_diffrn_reflns_av_R_equivalents 0.0254
_diffrn_reflns_av_unetI/netI 0.0163
_diffrn_reflns_limit_h_max 17
_diffrn_reflns_limit_h_min -17
_diffrn_reflns_limit_k_max 13
_diffrn_reflns_limit_k_min -13
_diffrn_reflns_limit_l_max 10
_diffrn_reflns_limit_l_min -9
_diffrn_reflns_number 13619
_diffrn_reflns_theta_full 67.679
_diffrn_reflns_theta_max 72.331
_diffrn_reflns_theta_min 3.168
_exptl_absorpt_coefficient_mu 2.162
_exptl_absorpt_correction_T_max 0.75
_exptl_absorpt_correction_T_min 0.506
_exptl_absorpt_correction_type multi-scan
_exptl_absorpt_process_details
;
(SADABS; Sheldrick, 2003)
;
_exptl_crystal_colour colourless
_exptl_crystal_density_diffrn 1.387
_exptl_crystal_description needle
_exptl_crystal_F_000 592
_exptl_crystal_size_max 0.986
_exptl_crystal_size_mid 0.464
_exptl_crystal_size_min 0.200
_refine_diff_density_max 0.308
_refine_diff_density_min -0.258
_refine_ls_extinction_coef 0.0251(8)
_refine_ls_extinction_expression Fc^*^=kFc[1+0.001xFc^2^\l^3^/sin(2\q)]^-1/4^
_refine_ls_extinction_method
;
SHELXL97 (Sheldrick, 2008)
;
_refine_ls_goodness_of_fit_ref 1.035
_refine_ls_hydrogen_treatment mixed
_refine_ls_matrix_type full
_refine_ls_number_parameters 186
_refine_ls_number_reflns 2646
_refine_ls_number_restraints 0
_refine_ls_restrained_S_all 1.035
_refine_ls_R_factor_all 0.0287
_refine_ls_R_factor_gt 0.0287
_refine_ls_shift/su_max 0.001
_refine_ls_shift/su_mean 0.000
_refine_ls_structure_factor_coef Fsqd
_refine_ls_weighting_details 'w=1/[\s^2^(Fo^2^)+(0.0352P)^2^+0.8311P] where P=(Fo^2^+2Fc^2^)/3'
_refine_ls_weighting_scheme calc
_refine_ls_wR_factor_gt 0.0730
_refine_ls_wR_factor_ref 0.0730
_reflns_number_gt 2645
_reflns_number_total 2646
_reflns_threshold_expression 'I > 2\s(I)'
_cod_data_source_file fm3063sup1.cif
_cod_data_source_block 3
_cod_original_cell_volume 1337.39(4)
_cod_original_sg_symbol_H-M 'P 21/c'
_cod_database_code 2022359
_shelx_space_group_comment
;
The symmetry employed for this shelxl refinement is uniquely defined
by the following loop, which should always be used as a source of
symmetry information in preference to the above space-group names.
They are only intended as comments.
;
_shelx_estimated_absorpt_t_min 0.224
_shelx_estimated_absorpt_t_max 0.672
_shelxl_version_number 2.014

loop_
_space_group_symop_operation_xyz
'x, y, z'
'-x, y+1/2, -z+1/2'
'-x, -y, -z'
'x, -y-1/2, z-1/2'

loop_
_atom_site_type_symbol
_atom_site_label
_atom_site_fract_x
_atom_site_fract_y
_atom_site_fract_z
_atom_site_U_iso_or_equiv
_atom_site_adp_type
_atom_site_calc_flag
_atom_site_occupancy
_atom_site_disorder_assembly
_atom_site_disorder_group
C C1 0.70600(8) 0.50211(11) 0.55778(13) 0.0107(2) Uani d 1 . .
C C4 0.76349(8) 0.19479(10) 0.56262(13) 0.0108(2) Uani d 1 . .
C C22 0.63554(9) 0.70582(11) 0.60357(15) 0.0168(3) Uani d 1 . .
H H22A 0.6633 0.7290 0.5115 0.020 Uiso calc 1 . .
H H22B 0.6689 0.7496 0.6907 0.020 Uiso calc 1 . .
C C23 0.52943(10) 0.73824(12) 0.58476(15) 0.0211(3) Uani d 1 . .
H H23A 0.5223 0.8256 0.5720 0.025 Uiso calc 1 . .
H H23B 0.4977 0.6995 0.4923 0.025 Uiso calc 1 . .
C C25 0.49318(9) 0.57149(11) 0.73240(15) 0.0158(3) Uani d 1 . .
H H25A 0.4608 0.5321 0.6409 0.019 Uiso calc 1 . .
H H25B 0.4620 0.5459 0.8202 0.019 Uiso calc 1 . .
C C26 0.59692(9) 0.53191(11) 0.75625(14) 0.0157(3) Uani d 1 . .
H H26A 0.6281 0.5645 0.8531 0.019 Uiso calc 1 . .
H H26B 0.6005 0.4438 0.7616 0.019 Uiso calc 1 . .
C C41 0.82391(8) 0.11208(11) 0.48227(13) 0.0104(2) Uani d 1 . .
C C42 0.81622(8) -0.01364(11) 0.49654(13) 0.0127(2) Uani d 1 . .
H H42 0.7771 -0.0478 0.5635 0.015 Uiso calc 1 . .
C C43 0.86884(9) -0.08646(11) 0.40775(14) 0.0155(3) Uani d 1 . .
H H43 0.8648 -0.1708 0.4127 0.019 Uiso calc 1 . .
C C44 0.92717(9) -0.03146(11) 0.31216(14) 0.0152(2) Uani d 1 . .
H H44 0.9621 -0.0785 0.2503 0.018 Uiso calc 1 . .
C C45 0.93350(8) 0.09563(11) 0.30889(13) 0.0130(2) Uani d 1 . .
C C451 1.00009(9) 0.15750(12) 0.21218(15) 0.0186(3) Uani d 1 . .
H H45A 0.9659 0.2196 0.1505 0.028 Uiso calc 1 . .
H H45B 1.0249 0.0988 0.1459 0.028 Uiso calc 1 . .
H H45C 1.0522 0.1937 0.2783 0.028 Uiso calc 1 . .
N N2 0.70501(7) 0.38672(9) 0.60249(11) 0.0116(2) Uani d 1 . .
N N3 0.76317(7) 0.31112(9) 0.53006(11) 0.0108(2) Uani d 1 . .
N N4 0.70523(7) 0.15231(10) 0.65970(12) 0.0133(2) Uani d 1 . .
N N21 0.64612(7) 0.57536(9) 0.62886(12) 0.0143(2) Uani d 1 . .
N N46 0.88191(7) 0.16668(9) 0.39188(11) 0.0114(2) Uani d 1 . .
O O24 0.48458(6) 0.70023(8) 0.71516(10) 0.0190(2) Uani d 1 . .
S S1 0.77346(2) 0.56026(2) 0.42180(3) 0.01303(12) Uani d 1 . .
H H4A 0.7184(12) 0.0856(17) 0.710(2) 0.025(4) Uiso d 1 . .
H H4B 0.6746(12) 0.2051(15) 0.7020(18) 0.019(4) Uiso d 1 . .
H H3 0.7968(12) 0.3385(15) 0.4673(19) 0.018(4) Uiso d 1 . .

loop_
_atom_site_aniso_label
_atom_site_aniso_U_11
_atom_site_aniso_U_22
_atom_site_aniso_U_33
_atom_site_aniso_U_12
_atom_site_aniso_U_13
_atom_site_aniso_U_23
C1 0.0086(5) 0.0128(5) 0.0105(5) -0.0007(4) 0.0005(4) -0.0005(4)
C4 0.0087(5) 0.0128(5) 0.0103(5) -0.0002(4) -0.0008(4) 0.0003(4)
C22 0.0235(6) 0.0101(6) 0.0184(6) 0.0002(5) 0.0093(5) -0.0008(4)
C23 0.0287(7) 0.0182(6) 0.0182(6) 0.0108(5) 0.0103(5) 0.0053(5)
C25 0.0136(6) 0.0170(6) 0.0175(6) 0.0014(4) 0.0052(5) -0.0015(5)
C26 0.0149(6) 0.0163(6) 0.0173(6) 0.0042(5) 0.0083(5) 0.0043(5)
C41 0.0084(5) 0.0129(6) 0.0095(5) 0.0003(4) -0.0005(4) 0.0002(4)
C42 0.0118(5) 0.0136(6) 0.0126(5) -0.0013(4) 0.0017(4) 0.0018(4)
C43 0.0180(6) 0.0106(5) 0.0179(6) 0.0009(4) 0.0017(5) 0.0001(4)
C44 0.0157(6) 0.0144(6) 0.0159(6) 0.0038(5) 0.0042(5) -0.0013(5)
C45 0.0108(5) 0.0149(6) 0.0133(6) 0.0024(4) 0.0019(4) 0.0014(4)
C451 0.0181(6) 0.0165(6) 0.0237(7) 0.0039(5) 0.0119(5) 0.0040(5)
N2 0.0108(5) 0.0116(5) 0.0131(5) 0.0019(4) 0.0045(4) 0.0001(4)
N3 0.0101(5) 0.0118(5) 0.0115(5) 0.0010(4) 0.0051(4) 0.0010(4)
N4 0.0141(5) 0.0115(5) 0.0155(5) 0.0023(4) 0.0068(4) 0.0022(4)
N21 0.0152(5) 0.0114(5) 0.0179(5) 0.0029(4) 0.0089(4) 0.0029(4)
N46 0.0099(5) 0.0119(5) 0.0123(5) 0.0007(4) 0.0018(4) 0.0010(4)
O24 0.0223(5) 0.0186(5) 0.0180(4) 0.0094(4) 0.0095(4) 0.0026(3)
S1 0.01600(17) 0.01045(16) 0.01414(17) -0.00220(10) 0.00773(11) -0.00018(10)

loop_
_atom_type_symbol
_atom_type_description
_atom_type_scat_dispersion_real
_atom_type_scat_dispersion_imag
_atom_type_scat_source
C C 0.0181 0.0091 'International Tables Vol C Tables 4.2.6.8 and 6.1.1.4'
H H 0.0000 0.0000 'International Tables Vol C Tables 4.2.6.8 and 6.1.1.4'
N N 0.0311 0.0180 'International Tables Vol C Tables 4.2.6.8 and 6.1.1.4'
O O 0.0492 0.0322 'International Tables Vol C Tables 4.2.6.8 and 6.1.1.4'
S S 0.3331 0.5567 'International Tables Vol C Tables 4.2.6.8 and 6.1.1.4'

loop_
_geom_angle_atom_site_label_1
_geom_angle_atom_site_label_2
_geom_angle_atom_site_label_3
_geom_angle_site_symmetry_1
_geom_angle_site_symmetry_3
_geom_angle
N2 C1 N21 . . 113.55(10)
N2 C1 S1 . . 125.51(9)
N21 C1 S1 . . 120.94(9)
N3 C4 N4 . . 119.58(11)
N3 C4 C41 . . 118.94(10)
N4 C4 C41 . . 121.34(10)
N21 C22 C23 . . 109.10(10)
N21 C22 H22A . . 109.9
C23 C22 H22A . . 109.9
N21 C22 H22B . . 109.9
C23 C22 H22B . . 109.9
H22A C22 H22B . . 108.3
O24 C23 C22 . . 111.66(10)
O24 C23 H23A . . 109.3
C22 C23 H23A . . 109.3
O24 C23 H23B . . 109.3
C22 C23 H23B . . 109.3
H23A C23 H23B . . 107.9
O24 C25 C26 . . 111.57(10)
O24 C25 H25A . . 109.3
C26 C25 H25A . . 109.3
O24 C25 H25B . . 109.3
C26 C25 H25B . . 109.3
H25A C25 H25B . . 108.0
N21 C26 C25 . . 109.98(10)
N21 C26 H26A . . 109.7
C25 C26 H26A . . 109.7
N21 C26 H26B . . 109.7
C25 C26 H26B . . 109.7
H26A C26 H26B . . 108.2
N46 C41 C42 . . 123.70(10)
N46 C41 C4 . . 115.45(10)
C42 C41 C4 . . 120.79(10)
C43 C42 C41 . . 117.97(11)
C43 C42 H42 . . 121.0
C41 C42 H42 . . 121.0
C44 C43 C42 . . 118.84(11)
C44 C43 H43 . . 120.6
C42 C43 H43 . . 120.6
C43 C44 C45 . . 119.56(11)
C43 C44 H44 . . 120.2
C45 C44 H44 . . 120.2
N46 C45 C44 . . 122.07(11)
N46 C45 C451 . . 117.29(11)
C44 C45 C451 . . 120.64(11)
C45 C451 H45A . . 109.5
C45 C451 H45B . . 109.5
H45A C451 H45B . . 109.5
C45 C451 H45C . . 109.5
H45A C451 H45C . . 109.5
H45B C451 H45C . . 109.5
C1 N2 N3 . . 114.47(9)
C4 N3 N2 . . 118.48(10)
C4 N3 H3 . . 121.0(11)
N2 N3 H3 . . 120.5(11)
C4 N4 H4A . . 120.6(12)
C4 N4 H4B . . 115.3(11)
H4A N4 H4B . . 117.2(15)
C1 N21 C22 . . 124.62(10)
C1 N21 C26 . . 121.95(10)
C22 N21 C26 . . 112.84(9)
C45 N46 C41 . . 117.79(10)
C25 O24 C23 . . 109.49(9)

loop_
_geom_bond_atom_site_label_1
_geom_bond_atom_site_label_2
_geom_bond_site_symmetry_2
_geom_bond_distance
C1 N2 . 1.3274(16)
C1 N21 . 1.3679(15)
C1 S1 . 1.7307(12)
C4 N3 . 1.3096(15)
C4 N4 . 1.3338(15)
C4 C41 . 1.4790(16)
C22 N21 . 1.4555(15)
C22 C23 . 1.5227(18)
C22 H22A . 0.9700
C22 H22B . 0.9700
C23 O24 . 1.4299(15)
C23 H23A . 0.9700
C23 H23B . 0.9700
C25 O24 . 1.4264(15)
C25 C26 . 1.5115(16)
C25 H25A . 0.9700
C25 H25B . 0.9700
C26 N21 . 1.4604(15)
C26 H26A . 0.9700
C26 H26B . 0.9700
C41 N46 . 1.3443(15)
C41 C42 . 1.3927(16)
C42 C43 . 1.3894(17)
C42 H42 . 0.9300
C43 C44 . 1.3797(17)
C43 H43 . 0.9300
C44 C45 . 1.4002(17)
C44 H44 . 0.9300
C45 N46 . 1.3381(15)
C45 C451 . 1.4991(16)
C451 H45A . 0.9600
C451 H45B . 0.9600
C451 H45C . 0.9600
N2 N3 . 1.3736(14)
N3 H3 . 0.824(17)
N4 H4A . 0.862(19)
N4 H4B . 0.835(17)

loop_
_geom_hbond_atom_site_label_D
_geom_hbond_atom_site_label_H
_geom_hbond_atom_site_label_A
_geom_hbond_site_symmetry_A
_geom_hbond_distance_DH
_geom_hbond_distance_HA
_geom_hbond_distance_DA
_geom_hbond_angle_DHA
N4 H4B O24 2_646 0.835(17) 2.437(17) 3.0523(14) 131.2(14)
N4 H4A S1 4_566 0.862(19) 2.496(19) 3.3255(11) 161.7(15)
N3 H3 S1 . 0.824(17) 2.484(16) 2.9059(10) 113.0(13)
N3 H3 N46 . 0.824(17) 2.373(16) 2.6947(14) 104.1(13)
